data_7251450
loop_
_publ_author_name
'Hill, Max T.'
'Birch-Machin, Mark A.'
'Sellars, Jonathan D.'
'Waddell, Paul G.'

_publ_section_title
;
 Four polymorphic structures of a symmetric azo dye
;
_journal_issue 11
_journal_name_full CrystEngComm
_journal_page_first 1781
_journal_page_last 1790
_journal_paper_doi 10.1039/D5CE01159K
_journal_volume 28
_journal_year 2026
_chemical_formula_moiety 'C22 H22 N2 O4'
_chemical_formula_sum 'C22 H22 N2 O4'
_chemical_formula_weight 378.41
_space_group_crystal_system triclinic
_space_group_IT_number 2
_space_group_name_Hall '-P 1'
_space_group_name_H-M_alt 'P -1'
_atom_sites_solution_hydrogens geom
_atom_sites_solution_primary dual
_audit_creation_date 2024-08-21
_audit_creation_method
;
Olex2 1.5-ac5-023
(compiled 2022.04.12 svn.rca3783a0 for Rigaku Oxford Diffraction, GUI svn.r6498)
;
_audit_update_record
;
2025-12-08 deposited with the CCDC.	2026-02-09 downloaded from the CCDC.
;
_cell_angle_alpha 99.782(3)
_cell_angle_beta 96.732(3)
_cell_angle_gamma 102.517(3)
_cell_formula_units_Z 1
_cell_length_a 5.9187(2)
_cell_length_b 8.0533(3)
_cell_length_c 10.5862(3)
_cell_measurement_reflns_used 4199
_cell_measurement_temperature 150.0(2)
_cell_measurement_theta_max 75.1720
_cell_measurement_theta_min 4.2870
_cell_volume 479.17(3)
_computing_cell_refinement 'CrysAlisPro 1.171.43.126a (Rigaku OD, 2024)'
_computing_data_collection 'CrysAlisPro system (CCD 43.126a 64-bit (release 11-06-2024))'
_computing_data_reduction 'CrysAlisPro 1.171.43.126a (Rigaku OD, 2024)'
_computing_molecular_graphics 'Olex2 1.5-ac5-023 (Dolomanov et al., 2009)'
_computing_publication_material 'Olex2 1.5-ac5-023 (Dolomanov et al., 2009)'
_computing_structure_refinement 'SHELXL 2019/1 (Sheldrick, 2015)'
_computing_structure_solution 'SHELXT 2018/2 (Sheldrick, 2018)'
_diffrn_ambient_environment N~2~
_diffrn_ambient_temperature 150.0(2)
_diffrn_detector 'Hybrid Pixel Array Detector'
_diffrn_detector_area_resol_mean 10.0000
_diffrn_detector_type 'HyPix-Arc 100'
_diffrn_measured_fraction_theta_full 0.998
_diffrn_measured_fraction_theta_max 0.931
_diffrn_measurement_details
;
List of Runs (angles in degrees, time in seconds):

  # Type    Start    End  Width  t~exp~   \w     \q     \k     \f   Frames
#--------------------------------------------------------------------------
  1  \w    -51.00 -11.00   0.50    0.05    --  -92.45  45.00-120.00   80
  2  \w    -51.00 -11.00   0.50    0.05    --  -92.45  45.00  30.00   80
  3  \w    -51.00 -11.00   0.50    0.05    --  -92.45  45.00 150.00   80
  4  \w    -26.00  35.00   0.50    0.05    --  -47.30  19.00  60.00  122
  5  \w     15.00 117.00   0.50    0.05    --   46.55  77.00  90.00  204
  6  \w     15.00 117.00   0.50    0.05    --   46.55  77.00   0.00  204
  7  \w     15.00  95.00   0.50    0.05    --   46.55  77.00-150.00  160
  8  \w     20.00 175.00   0.50    0.05    --   97.16   0.00-150.00  310
  9  \w     78.00 178.00   0.50    0.05    --  108.12 118.00 -78.00  200
 10  \w     51.00 115.00   0.50    0.05    --   46.55 161.00  72.00  128
 11  \w     50.00 157.00   0.50    0.05    --  108.12 161.00  72.00  214
 12  \w     31.00  71.00   0.50    0.05    --  108.12 -61.00  90.00   80
 13  \w     27.00 105.00   0.50    0.05    --   97.16 -77.00   0.00  156
 14  \w     27.00 105.00   0.50    0.05    --   97.16 -77.00   0.00  156
 15  \w     31.00  71.00   0.50    0.05    --  108.12 -61.00  60.00   80
 16  \w     31.00  71.00   0.50    0.05    --  108.12 -61.00   0.00   80
 17  \w     38.00 105.00   0.50    0.05    --  108.12 -77.00-150.00  134
 18  \w     16.00  51.00   0.50    0.05    --   97.16 -45.00-150.00   70
 19  \w     20.00  71.00   0.50    0.05    --   97.16 -61.00-180.00  102
 20  \w     22.00 109.00   0.50    0.05    --   97.16-118.00-165.00  174
 21  \w     35.00 105.00   0.50    0.05    --  108.12 -95.00   0.00  140
 22  \w     35.00 105.00   0.50    0.05    --  108.12 -95.00  90.00  140
 23  \w     35.00 105.00   0.50    0.05    --  108.12 -95.00  90.00  140
 24  \w   -130.00 -31.00   0.50    0.05    --  -47.30 161.00  72.00  198
 25  \w   -101.00  -8.00   0.50    0.05    --  -47.30 118.00 -78.00  186
 26  \w   -109.00 -17.00   0.50    0.05    --  -92.45 118.00 -78.00  184
 27  \w   -175.00 -23.00   0.50    0.05    --  -92.45 -15.00-150.00  304
 28  \w   -175.00 -23.00   0.50    0.05    --  -92.45 -15.00-150.00  304
 29  \w   -175.00 -23.00   0.50    0.05    --  -92.45 -15.00-150.00  304
 30  \w   -169.00 -67.00   0.50    0.05    --  -92.45 -61.00 -90.00  204
 31  \w   -167.00 -78.00   0.50    0.05    --  -92.45-118.00-165.00  178
 32  \w   -157.00 -49.00   0.50    0.05    --  -92.45-161.00  43.00  216
 33  \w   -115.00 -50.00   0.50    0.05    --  -47.30-161.00  43.00  130
;
_diffrn_measurement_device 'four-circle diffractometer'
_diffrn_measurement_device_type 'XtaLAB Synergy, Single source at home/near, HyPix-Arc 100'
_diffrn_measurement_method '\w scans'
_diffrn_orient_matrix_type 'CrysAlisPro convention (1999,Acta A55,543-557)'
_diffrn_orient_matrix_UB_11 0.1222814000
_diffrn_orient_matrix_UB_12 -0.1226115000
_diffrn_orient_matrix_UB_13 -0.0792509000
_diffrn_orient_matrix_UB_21 -0.1597709000
_diffrn_orient_matrix_UB_22 0.0026642000
_diffrn_orient_matrix_UB_23 -0.1250996000
_diffrn_orient_matrix_UB_31 0.1802255000
_diffrn_orient_matrix_UB_32 0.1580536000
_diffrn_orient_matrix_UB_33 -0.0212260000
_diffrn_radiation_monochromator graphite
_diffrn_radiation_probe x-ray
_diffrn_radiation_type CuK\a
_diffrn_radiation_wavelength 1.54184
_diffrn_reflns_av_R_equivalents 0.0282
_diffrn_reflns_av_unetI/netI 0.0200
_diffrn_reflns_Laue_measured_fraction_full 0.998
_diffrn_reflns_Laue_measured_fraction_max 0.931
_diffrn_reflns_limit_h_max 7
_diffrn_reflns_limit_h_min -7
_diffrn_reflns_limit_k_max 10
_diffrn_reflns_limit_k_min -10
_diffrn_reflns_limit_l_max 12
_diffrn_reflns_limit_l_min -13
_diffrn_reflns_number 9088
_diffrn_reflns_point_group_measured_fraction_full 0.998
_diffrn_reflns_point_group_measured_fraction_max 0.931
_diffrn_reflns_theta_full 67.684
_diffrn_reflns_theta_max 77.316
_diffrn_reflns_theta_min 4.293
_diffrn_source 'fine-focus sealed X-ray tube'
_diffrn_source_type 'Enhance (Cu) X-ray Source'
_exptl_absorpt_coefficient_mu 0.742
_exptl_absorpt_correction_T_max 0.952
_exptl_absorpt_correction_T_min 0.910
_exptl_absorpt_correction_type analytical
_exptl_absorpt_process_details
;
CrysAlisPro 1.171.43.126a (Rigaku Oxford Diffraction, 2024)
Analytical numeric absorption correction using a multifaceted crystal
model based on expressions derived by R.C. Clark & J.S. Reid.
(Clark, R. C. & Reid, J. S. (1995). Acta Cryst. A51, 887-897)
Empirical absorption correction using spherical harmonics,
implemented in SCALE3 ABSPACK scaling algorithm.
;
_exptl_crystal_colour red
_exptl_crystal_colour_primary red
_exptl_crystal_density_diffrn 1.311
_exptl_crystal_description prism
_exptl_crystal_F_000 200
_exptl_crystal_size_max 0.21
_exptl_crystal_size_mid 0.11
_exptl_crystal_size_min 0.09
_refine_diff_density_max 0.244
_refine_diff_density_min -0.180
_refine_diff_density_rms 0.037
_refine_ls_extinction_coef 0.0059(12)
_refine_ls_extinction_expression Fc^*^=kFc[1+0.001xFc^2^\l^3^/sin(2\q)]^-1/4^
_refine_ls_extinction_method 'SHELXL-2019/1 (Sheldrick 2019)'
_refine_ls_goodness_of_fit_ref 1.058
_refine_ls_hydrogen_treatment constr
_refine_ls_matrix_type full
_refine_ls_number_parameters 129
_refine_ls_number_reflns 1892
_refine_ls_number_restraints 0
_refine_ls_restrained_S_all 1.058
_refine_ls_R_factor_all 0.0404
_refine_ls_R_factor_gt 0.0362
_refine_ls_shift/su_max 0.000
_refine_ls_shift/su_mean 0.000
_refine_ls_structure_factor_coef Fsqd
_refine_ls_weighting_details 'w=1/[\s^2^(Fo^2^)+(0.0552P)^2^+0.0945P] where P=(Fo^2^+2Fc^2^)/3'
_refine_ls_weighting_scheme calc
_refine_ls_wR_factor_gt 0.1011
_refine_ls_wR_factor_ref 0.1057
_reflns_Friedel_coverage 0.000
_reflns_number_gt 1660
_reflns_number_total 1892
_reflns_threshold_expression 'I > 2\s(I)'
_cod_data_source_file d5ce01159k2.cif
_cod_data_source_block jds240053_fa_I
_cod_depositor_comments 'Adding full bibliography for 7251450--7251455.cif.'
_cod_database_code 7251450
_chemical_oxdiff_formula 'C11 H11 N1 O2'
_shelx_space_group_comment
;
The symmetry employed for this shelxl refinement is uniquely defined
by the following loop, which should always be used as a source of
symmetry information in preference to the above space-group names.
They are only intended as comments.
;
_shelx_estimated_absorpt_t_max 0.936
_shelx_estimated_absorpt_t_min 0.860
_diffrn_oxdiff_digest_frames
;
01e65775425804872a1205c2c267543a450544228d3
;
_olex2_refinement_description
;
1. Fixed Uiso
 At 1.2 times of:
  All C(H) groups, All C(H,H) groups
 At 1.5 times of:
  All C(H,H,H) groups
2.a Secondary CH2 refined with riding coordinates:
 C10(H10A,H10B)
2.b Aromatic/amide H refined with riding coordinates:
 C2(H2), C3(H3), C5(H5), C6(H6), C7(H7), C8(H8)
2.c Idealised Me refined as rotating group:
 C11(H11A,H11B,H11C)
;
_shelx_shelxl_version_number 2019/1
_olex2_submission_special_instructions 'No special instructions were received'
_oxdiff_exptl_absorpt_empirical_details
;
Empirical correction (ABSPACK) includes:
- Absorption correction using spherical harmonics
- Frame scaling
;
_oxdiff_exptl_absorpt_empirical_full_max 1.176
_oxdiff_exptl_absorpt_empirical_full_min 0.865

loop_
_space_group_symop_operation_xyz
'x, y, z'
'-x, -y, -z'

loop_
_atom_site_label
_atom_site_type_symbol
_atom_site_fract_x
_atom_site_fract_y
_atom_site_fract_z
_atom_site_U_iso_or_equiv
_atom_site_adp_type
_atom_site_occupancy
_atom_site_site_symmetry_order
_atom_site_calc_flag
_atom_site_refinement_flags_posn
_atom_site_refinement_flags_adp
_atom_site_refinement_flags_occupancy
_atom_site_disorder_assembly
_atom_site_disorder_group
O1 O 0.33317(14) 0.63418(11) 0.04047(8) 0.0333(3) Uani 1 1 d . . . . .
O2 O 0.65868(14) 0.72461(10) 0.19014(7) 0.0283(2) Uani 1 1 d . . . . .
N1 N -0.39647(16) 0.03941(12) 0.52445(9) 0.0269(3) Uani 1 1 d . . . . .
C1 C -0.27924(19) 0.14641(14) 0.44574(11) 0.0237(3) Uani 1 1 d . . . . .
C2 C -0.38709(19) 0.17492(15) 0.32951(11) 0.0278(3) Uani 1 1 d . . . . .
H2 H -0.548850 0.123592 0.298964 0.033 Uiso 1 1 calc R U . . .
C3 C -0.25653(19) 0.27852(15) 0.25915(11) 0.0261(3) Uani 1 1 d . . . . .
H3 H -0.330062 0.297513 0.179963 0.031 Uiso 1 1 calc R U . . .
C4 C -0.01833(19) 0.35581(14) 0.30243(11) 0.0223(3) Uani 1 1 d . . . . .
C5 C 0.08621(19) 0.32863(14) 0.42020(11) 0.0243(3) Uani 1 1 d . . . . .
H5 H 0.247195 0.381666 0.451799 0.029 Uiso 1 1 calc R U . . .
C6 C -0.04349(19) 0.22478(14) 0.49121(11) 0.0251(3) Uani 1 1 d . . . . .
H6 H 0.028949 0.207139 0.571156 0.030 Uiso 1 1 calc R U . . .
C7 C 0.11045(19) 0.45851(14) 0.22008(11) 0.0232(3) Uani 1 1 d . . . . .
H7 H 0.023378 0.463913 0.140208 0.028 Uiso 1 1 calc R U . . .
C8 C 0.3341(2) 0.54476(14) 0.24385(11) 0.0247(3) Uani 1 1 d . . . . .
H8 H 0.428731 0.547468 0.323470 0.030 Uiso 1 1 calc R U . . .
C9 C 0.4358(2) 0.63655(14) 0.14648(11) 0.0244(3) Uani 1 1 d . . . . .
C10 C 0.7729(2) 0.81739(17) 0.09948(12) 0.0337(3) Uani 1 1 d . . . . .
H10A H 0.682553 0.899182 0.072735 0.040 Uiso 1 1 calc R U . . .
H10B H 0.783216 0.734643 0.020968 0.040 Uiso 1 1 calc R U . . .
C11 C 1.0133(2) 0.91446(16) 0.16775(12) 0.0307(3) Uani 1 1 d . . . . .
H11A H 1.096829 0.976811 0.108611 0.046 Uiso 1 1 calc R U . . .
H11B H 1.099706 0.832370 0.195208 0.046 Uiso 1 1 calc R U . . .
H11C H 1.000575 0.997725 0.244094 0.046 Uiso 1 1 calc R U . . .

loop_
_atom_site_aniso_label
_atom_site_aniso_U_11
_atom_site_aniso_U_22
_atom_site_aniso_U_33
_atom_site_aniso_U_23
_atom_site_aniso_U_13
_atom_site_aniso_U_12
O1 0.0283(4) 0.0443(5) 0.0250(5) 0.0162(4) 0.0027(3) -0.0024(4)
O2 0.0258(4) 0.0321(5) 0.0225(4) 0.0098(3) 0.0050(3) -0.0064(3)
N1 0.0243(5) 0.0304(5) 0.0275(5) 0.0131(4) 0.0072(4) 0.0022(4)
C1 0.0251(6) 0.0240(6) 0.0240(6) 0.0097(4) 0.0087(4) 0.0035(5)
C2 0.0199(5) 0.0338(6) 0.0304(6) 0.0141(5) 0.0045(4) 0.0019(5)
C3 0.0243(6) 0.0317(6) 0.0249(6) 0.0137(5) 0.0045(4) 0.0057(5)
C4 0.0239(5) 0.0214(5) 0.0225(5) 0.0065(4) 0.0073(4) 0.0038(4)
C5 0.0227(5) 0.0247(6) 0.0232(6) 0.0066(4) 0.0040(4) -0.0009(4)
C6 0.0263(6) 0.0272(6) 0.0211(5) 0.0084(4) 0.0031(4) 0.0025(5)
C7 0.0253(6) 0.0239(6) 0.0214(5) 0.0080(4) 0.0057(4) 0.0042(4)
C8 0.0271(6) 0.0265(6) 0.0209(5) 0.0093(4) 0.0058(4) 0.0027(5)
C9 0.0249(6) 0.0245(6) 0.0228(6) 0.0062(4) 0.0055(4) 0.0015(4)
C10 0.0350(7) 0.0367(7) 0.0233(6) 0.0098(5) 0.0073(5) -0.0088(5)
C11 0.0276(6) 0.0293(6) 0.0339(7) 0.0104(5) 0.0085(5) -0.0008(5)

loop_
_atom_type_symbol
_atom_type_description
_atom_type_scat_dispersion_real
_atom_type_scat_dispersion_imag
_atom_type_scat_source
C C 0.0181 0.0091 'International Tables Vol C Tables 4.2.6.8 and 6.1.1.4'
H H 0.0000 0.0000 'International Tables Vol C Tables 4.2.6.8 and 6.1.1.4'
N N 0.0311 0.0180 'International Tables Vol C Tables 4.2.6.8 and 6.1.1.4'
O O 0.0492 0.0322 'International Tables Vol C Tables 4.2.6.8 and 6.1.1.4'

loop_
_exptl_crystal_face_index_h
_exptl_crystal_face_index_k
_exptl_crystal_face_index_l
_exptl_crystal_face_perp_dist
1 -1 -1 0.0583
-1 1 1 0.0563
0 0 -1 0.0485
0 0 1 0.0375
0 1 0 0.0566
0 -1 0 0.0626
-1 1 -1 0.0462
1 -1 1 0.0462
0 1 1 0.0477
0 -1 -1 0.0477
1 -2 -1 0.0524
-1 2 1 0.0494
1 0 0 0.0822
-1 0 0 0.0822
-1 2 -1 0.0543

loop_
_geom_angle_atom_site_label_1
_geom_angle_atom_site_label_2
_geom_angle_atom_site_label_3
_geom_angle
_geom_angle_site_symmetry_1
_geom_angle_site_symmetry_3
_geom_angle_publ_flag
C9 O2 C10 115.18(9) . . ?
N1 N1 C1 114.16(12) 2_456 . ?
C2 C1 N1 124.02(10) . . ?
C6 C1 N1 116.03(10) . . ?
C6 C1 C2 119.95(10) . . ?
C3 C2 C1 119.48(10) . . ?
C2 C3 C4 121.24(10) . . ?
C3 C4 C7 118.06(10) . . ?
C5 C4 C3 118.61(9) . . ?
C5 C4 C7 123.31(10) . . ?
C6 C5 C4 120.47(10) . . ?
C5 C6 C1 120.22(10) . . ?
C8 C7 C4 127.75(10) . . ?
C7 C8 C9 120.01(10) . . ?
O1 C9 O2 123.45(10) . . ?
O1 C9 C8 124.88(10) . . ?
O2 C9 C8 111.67(9) . . ?
O2 C10 C11 107.25(9) . . ?

loop_
_geom_bond_atom_site_label_1
_geom_bond_atom_site_label_2
_geom_bond_distance
_geom_bond_site_symmetry_2
_geom_bond_publ_flag
O1 C9 1.2070(14) . ?
O2 C9 1.3403(13) . ?
O2 C10 1.4536(12) . ?
N1 N1 1.2551(19) 2_456 ?
N1 C1 1.4278(14) . ?
C1 C2 1.3963(16) . ?
C1 C6 1.3909(16) . ?
C2 C3 1.3837(14) . ?
C3 C4 1.3987(15) . ?
C4 C5 1.3984(15) . ?
C4 C7 1.4671(14) . ?
C5 C6 1.3873(14) . ?
C7 C8 1.3273(16) . ?
C8 C9 1.4775(14) . ?
C10 C11 1.4976(16) . ?

loop_
_exptl_oxdiff_crystal_face_indexfrac_h
_exptl_oxdiff_crystal_face_indexfrac_k
_exptl_oxdiff_crystal_face_indexfrac_l
_exptl_oxdiff_crystal_face_x
_exptl_oxdiff_crystal_face_y
_exptl_oxdiff_crystal_face_z
1.0000 -1.0000 -1.0000 0.3241 -0.0373 0.0434
-1.0000 1.0000 1.0000 -0.3241 0.0373 -0.0434
-0.0000 0.0000 -1.0000 0.0793 0.1251 0.0212
0.0000 -0.0000 1.0000 -0.0793 -0.1251 -0.0212
0.0000 1.0000 0.0000 -0.1226 0.0027 0.1581
-0.0000 -1.0000 -0.0000 0.1226 -0.0027 -0.1581
-1.0000 1.0000 -1.0000 -0.1656 0.2875 -0.0009
1.0000 -1.0000 1.0000 0.1656 -0.2875 0.0009
0.0000 1.0000 1.0000 -0.2019 -0.1224 0.1368
-0.0000 -1.0000 -1.0000 0.2019 0.1224 -0.1368
1.0000 -2.0000 -1.0000 0.4468 -0.0400 -0.1147
-1.0000 2.0000 1.0000 -0.4468 0.0400 0.1147
1.0000 -0.0000 0.0000 0.1223 -0.1598 0.1802
-1.0000 0.0000 -0.0000 -0.1223 0.1598 -0.1802
-1.0000 2.0000 -1.0000 -0.2883 0.2902 0.1571
